data_7151896
loop_
_publ_author_name
'Chin, Chih-Lung'
'Liao, Cheng-Feng'
'Liu, Hsing-Jang'
'Wong, Ying-Chieh'
'Hsieh, Ming-Tsang'
'Amancha, Prashanth K.'
'Chang, Chun-Ping'
'Shia, Kak-Shan'

_publ_section_title
;
 Conia-ene annulation of the \a-cyano \b-TMS-capped alkynyl
 cycloalkanone system and its synthetic application
;
_journal_issue 13
_journal_name_full 'Organic &amp; Biomolecular Chemistry'
_journal_page_first 4778
_journal_paper_doi 10.1039/c1ob05591g
_journal_volume 9
_journal_year 2011
_chemical_formula_sum 'C16 H25 N O Si'
_chemical_formula_weight 275.46
_chemical_name_systematic
;
?
;
_space_group_IT_number 14
_symmetry_cell_setting monoclinic
_symmetry_space_group_name_Hall '-P 2ybc'
_symmetry_space_group_name_H-M 'P 1 21/c 1'
_atom_sites_solution_hydrogens geom
_atom_sites_solution_primary direct
_atom_sites_solution_secondary difmap
_audit_creation_method SHELXL-97
_cell_angle_alpha 90.00
_cell_angle_beta 106.442(5)
_cell_angle_gamma 90.00
_cell_formula_units_Z 4
_cell_length_a 11.914(4)
_cell_length_b 11.740(4)
_cell_length_c 12.726(4)
_cell_measurement_reflns_used 1528
_cell_measurement_temperature 273(2)
_cell_measurement_theta_max 25
_cell_measurement_theta_min 2.5
_cell_volume 1707.2(10)
_computing_cell_refinement 'Bruker SMART'
_computing_data_collection 'Bruker SMART'
_computing_data_reduction 'Bruker SAINT'
_computing_molecular_graphics 'Bruker SHELXTL'
_computing_publication_material 'Bruker SHELXTL'
_computing_structure_refinement 'SHELXL-97 (Sheldrick, 1997)'
_computing_structure_solution 'SHELXS-97 (Sheldrick, 1990)'
_diffrn_ambient_temperature 273(2)
_diffrn_measured_fraction_theta_full 0.988
_diffrn_measured_fraction_theta_max 0.988
_diffrn_measurement_device_type 'CCD area detector'
_diffrn_measurement_method 'phi and omega scans'
_diffrn_radiation_monochromator graphite
_diffrn_radiation_source 'fine-focus sealed tube'
_diffrn_radiation_type MoK\a
_diffrn_radiation_wavelength 0.71073
_diffrn_reflns_av_R_equivalents 0.0866
_diffrn_reflns_av_sigmaI/netI 0.1064
_diffrn_reflns_limit_h_max 15
_diffrn_reflns_limit_h_min -15
_diffrn_reflns_limit_k_max 15
_diffrn_reflns_limit_k_min -15
_diffrn_reflns_limit_l_max 16
_diffrn_reflns_limit_l_min -16
_diffrn_reflns_number 19795
_diffrn_reflns_theta_full 28.43
_diffrn_reflns_theta_max 28.43
_diffrn_reflns_theta_min 1.78
_exptl_absorpt_coefficient_mu 0.132
_exptl_absorpt_correction_T_max 0.94867
_exptl_absorpt_correction_T_min 0.75487
_exptl_absorpt_correction_type empirical
_exptl_crystal_colour colorless
_exptl_crystal_density_diffrn 1.072
_exptl_crystal_density_meas 0
_exptl_crystal_density_method 'not measured'
_exptl_crystal_F_000 600
_exptl_crystal_size_max 0.15
_exptl_crystal_size_mid 0.1
_exptl_crystal_size_min 0.08
_refine_diff_density_max 0.258
_refine_diff_density_min -0.240
_refine_diff_density_rms 0.042
_refine_ls_extinction_coef 0.0000(11)
_refine_ls_extinction_expression Fc^*^=kFc[1+0.001xFc^2^\l^3^/sin(2\q)]^-1/4^
_refine_ls_extinction_method SHELXL
_refine_ls_goodness_of_fit_ref 0.802
_refine_ls_hydrogen_treatment mixed
_refine_ls_matrix_type full
_refine_ls_number_parameters 194
_refine_ls_number_reflns 4247
_refine_ls_number_restraints 0
_refine_ls_restrained_S_all 0.802
_refine_ls_R_factor_all 0.1534
_refine_ls_R_factor_gt 0.0567
_refine_ls_shift/su_max 2.842
_refine_ls_shift/su_mean 0.038
_refine_ls_structure_factor_coef Fsqd
_refine_ls_weighting_details 'calc w=1/[\s^2^(Fo^2^)+(0.0724P)^2^+0.0000P] where P=(Fo^2^+2Fc^2^)/3'
_refine_ls_weighting_scheme calc
_refine_ls_wR_factor_gt 0.1344
_refine_ls_wR_factor_ref 0.1603
_reflns_number_gt 1586
_reflns_number_total 4247
_reflns_threshold_expression >2sigma(I)
_cod_data_source_file c1ob05591g.txt
_cod_data_source_block 05nv38m
_cod_depositor_comments
;
The following automatic conversions were performed:
'_symmetry_cell_setting' value 'Monoclinic' changed to 'monoclinic'
according to '/home/saulius/struct/CIF-dictionaries/cif_core.dic'
dictionary named 'cif_core.dic' version 2.4.1 from
2010-06-29.

'_exptl_absorpt_correction_type' value 'Empirical' changed to
'empirical' according to
'/home/saulius/struct/CIF-dictionaries/cif_core.dic' dictionary named
'cif_core.dic' version 2.4.1 from 2010-06-29.

Automatic conversion script
Id: cif_fix_enum 1555 2011-01-17 13:19:09Z saulius 
;
_cod_original_cell_volume 1707.1(9)
_cod_original_sg_symbol_H-M P2(1)/c
_cod_database_code 7151896

loop_
_symmetry_equiv_pos_as_xyz
'x, y, z'
'-x, y+1/2, -z+1/2'
'-x, -y, -z'
'x, -y-1/2, z-1/2'

loop_
_atom_site_label
_atom_site_type_symbol
_atom_site_fract_x
_atom_site_fract_y
_atom_site_fract_z
_atom_site_U_iso_or_equiv
_atom_site_adp_type
_atom_site_occupancy
_atom_site_symmetry_multiplicity
_atom_site_calc_flag
_atom_site_refinement_flags
_atom_site_disorder_assembly
_atom_site_disorder_group
Si1 Si -0.00543(6) 0.78738(7) 0.09384(7) 0.0735(3) Uani 1 1 d . . .
O1 O -0.40323(16) 0.97730(16) -0.11954(16) 0.0805(6) Uani 1 1 d . . .
N1 N -0.2900(2) 0.8918(2) -0.3211(2) 0.0843(8) Uani 1 1 d . . .
C1 C -0.34091(19) 0.79247(19) -0.15605(18) 0.0462(6) Uani 1 1 d . . .
C2 C -0.40549(19) 0.8765(2) -0.1025(2) 0.0517(7) Uani 1 1 d . . .
C3 C -0.4683(2) 0.8240(2) -0.0283(2) 0.0578(7) Uani 1 1 d . . .
C4 C -0.5506(2) 0.7275(2) -0.0843(2) 0.0553(7) Uani 1 1 d . . .
C5 C -0.4750(2) 0.6387(2) -0.1190(2) 0.0577(7) Uani 1 1 d . . .
C6 C -0.4086(2) 0.6801(2) -0.1975(2) 0.0543(7) Uani 1 1 d . . .
C7 C -0.3092(2) 0.5982(2) -0.1992(2) 0.0725(8) Uani 1 1 d . . .
C8 C -0.2115(2) 0.6263(2) -0.0954(2) 0.0678(8) Uani 1 1 d . . .
C9 C -0.2244(2) 0.7509(2) -0.07520(19) 0.0488(6) Uani 1 1 d . . .
C10 C -0.1527(2) 0.8178(2) -0.0041(2) 0.0614(7) Uani 1 1 d . . .
C11 C -0.3124(2) 0.8498(2) -0.2482(2) 0.0577(7) Uani 1 1 d . . .
C12 C -0.6076(2) 0.6755(3) -0.0021(2) 0.0791(9) Uani 1 1 d . . .
C13 C -0.6454(2) 0.7719(3) -0.1830(2) 0.0845(10) Uani 1 1 d . . .
C14 C 0.0190(10) 0.9049(13) 0.2041(9) 0.134(4) Uani 0.527(10) 1 d P . .
C14A C -0.0128(11) 0.8131(15) 0.2321(9) 0.134(4) Uani 0.473(10) 1 d P . .
H14A H 0.085(4) 0.920(4) 0.150(5) 0.201 Uiso 1 1 d . . .
H14B H 0.052(4) 0.855(5) 0.256(5) 0.201 Uiso 1 1 d . . .
H14C H -0.036(4) 0.893(5) 0.233(5) 0.201 Uiso 1 1 d . . .
C15A C -0.010(2) 0.6679(14) 0.167(3) 0.214(8) Uani 0.355(14) 1 d P . .
C15 C 0.0302(9) 0.6278(8) 0.1138(11) 0.214(8) Uani 0.645(14) 1 d P . .
H15A H 0.1116 0.6161 0.1504 0.321 Uiso 1 1 calc R . .
H15B H 0.0225 0.6750 0.0505 0.321 Uiso 1 1 calc R . .
H15C H -0.0068 0.5557 0.0913 0.321 Uiso 1 1 calc R . .
C16A C 0.093(3) 0.875(5) 0.059(3) 0.164(7) Uani 0.30(4) 1 d P . .
C16 C 0.1079(12) 0.8330(17) 0.0243(15) 0.164(7) Uani 0.70(4) 1 d P . .
H16A H 0.1772 0.7929 0.0640 0.246 Uiso 1 1 calc R . .
H16B H 0.1216 0.8699 -0.0382 0.246 Uiso 1 1 calc R . .
H16C H 0.0443 0.7800 0.0004 0.246 Uiso 1 1 calc R . .
H5A H -0.4204 0.6049 -0.0519 0.080 Uiso 1 1 d . . .
H3A H -0.5173 0.8750 -0.0086 0.080 Uiso 1 1 d . . .
H10A H -0.1794 0.9000 0.0021 0.080 Uiso 1 1 d . . .
H3B H -0.4046 0.7906 0.0399 0.080 Uiso 1 1 d . . .
H5B H -0.5228 0.5777 -0.1546 0.080 Uiso 1 1 d . . .
H6A H -0.4640 0.6895 -0.2709 0.080 Uiso 1 1 d . . .
H8A H -0.2160 0.5800 -0.0243 0.080 Uiso 1 1 d . . .
H12A H -0.6611 0.6157 -0.0372 0.080 Uiso 1 1 d . . .
H13A H -0.6076 0.8040 -0.2339 0.080 Uiso 1 1 d . . .
H12B H -0.5456 0.6415 0.0631 0.080 Uiso 1 1 d . . .
H12C H -0.6422 0.7499 0.0296 0.080 Uiso 1 1 d . . .
H13B H -0.6946 0.8262 -0.1610 0.080 Uiso 1 1 d . . .
H7A H -0.3403 0.5231 -0.2115 0.080 Uiso 1 1 d . . .
H8B H -0.1371 0.6045 -0.0992 0.080 Uiso 1 1 d . . .
H7B H -0.2843 0.6080 -0.2702 0.080 Uiso 1 1 d . . .
H13C H -0.7076 0.7194 -0.2100 0.080 Uiso 1 1 d . . .

loop_
_atom_site_aniso_label
_atom_site_aniso_U_11
_atom_site_aniso_U_22
_atom_site_aniso_U_33
_atom_site_aniso_U_23
_atom_site_aniso_U_13
_atom_site_aniso_U_12
Si1 0.0502(5) 0.0884(7) 0.0709(6) -0.0008(5) -0.0010(4) 0.0019(4)
O1 0.1040(16) 0.0450(12) 0.1015(16) 0.0065(11) 0.0440(13) 0.0108(10)
N1 0.0890(19) 0.103(2) 0.0636(17) 0.0137(15) 0.0266(15) -0.0047(15)
C1 0.0462(13) 0.0496(15) 0.0403(14) -0.0006(12) 0.0084(11) 0.0042(12)
C2 0.0468(15) 0.0511(16) 0.0521(16) -0.0013(14) 0.0057(12) 0.0062(12)
C3 0.0633(16) 0.0567(17) 0.0587(17) -0.0003(13) 0.0256(14) 0.0125(13)
C4 0.0478(14) 0.0602(17) 0.0561(17) 0.0071(14) 0.0119(13) 0.0026(13)
C5 0.0599(16) 0.0506(16) 0.0574(17) -0.0029(13) 0.0081(13) -0.0079(13)
C6 0.0537(15) 0.0559(16) 0.0499(16) -0.0088(13) 0.0090(13) -0.0009(13)
C7 0.0770(19) 0.0634(19) 0.078(2) -0.0228(15) 0.0239(17) 0.0054(14)
C8 0.0614(17) 0.0633(18) 0.075(2) -0.0076(15) 0.0131(15) 0.0199(14)
C9 0.0470(14) 0.0522(15) 0.0462(15) -0.0002(13) 0.0118(12) 0.0058(12)
C10 0.0547(15) 0.0603(17) 0.0636(19) 0.0009(14) 0.0076(14) 0.0016(13)
C11 0.0522(16) 0.0642(18) 0.0516(18) -0.0017(15) 0.0063(14) 0.0031(13)
C12 0.0730(19) 0.086(2) 0.081(2) 0.0100(17) 0.0278(17) -0.0041(16)
C13 0.0472(16) 0.112(2) 0.086(2) 0.0215(19) 0.0055(16) 0.0056(16)
C14 0.077(5) 0.238(12) 0.075(5) -0.048(7) 0.000(3) 0.007(6)
C14A 0.077(5) 0.238(12) 0.075(5) -0.048(7) 0.000(3) 0.007(6)
C15A 0.148(8) 0.056(6) 0.321(16) 0.033(7) -0.122(9) 0.043(4)
C15 0.148(8) 0.056(6) 0.321(16) 0.033(7) -0.122(9) 0.043(4)
C16A 0.056(4) 0.328(18) 0.122(10) 0.056(10) 0.046(5) 0.028(6)
C16 0.056(4) 0.328(18) 0.122(10) 0.056(10) 0.046(5) 0.028(6)

loop_
_atom_type_symbol
_atom_type_description
_atom_type_scat_dispersion_real
_atom_type_scat_dispersion_imag
_atom_type_scat_source
C C 0.0033 0.0016 'International Tables Vol C Tables 4.2.6.8 and 6.1.1.4'
H H 0.0000 0.0000 'International Tables Vol C Tables 4.2.6.8 and 6.1.1.4'
N N 0.0061 0.0033 'International Tables Vol C Tables 4.2.6.8 and 6.1.1.4'
O O 0.0106 0.0060 'International Tables Vol C Tables 4.2.6.8 and 6.1.1.4'
Si Si 0.0817 0.0704 'International Tables Vol C Tables 4.2.6.8 and 6.1.1.4'

loop_
_geom_angle_atom_site_label_1
_geom_angle_atom_site_label_2
_geom_angle_atom_site_label_3
_geom_angle
_geom_angle_site_symmetry_1
_geom_angle_site_symmetry_3
_geom_angle_publ_flag
C15A Si1 C16A 140.4(15) . . ?
C15A Si1 C14A 65.4(12) . . ?
C16A Si1 C14A 112.2(17) . . ?
C15A Si1 C10 110.7(7) . . ?
C16A Si1 C10 107.3(12) . . ?
C14A Si1 C10 108.7(4) . . ?
C15A Si1 C16 129.2(12) . . ?
C16A Si1 C16 22.1(18) . . ?
C14A Si1 C16 130.2(7) . . ?
C10 Si1 C16 107.0(4) . . ?
C15A Si1 C15 33.0(12) . . ?
C16A Si1 C15 118.4(17) . . ?
C14A Si1 C15 96.0(7) . . ?
C10 Si1 C15 113.8(3) . . ?
C16 Si1 C15 100.2(7) . . ?
C15A Si1 C14 102.2(11) . . ?
C16A Si1 C14 77.7(18) . . ?
C14A Si1 C14 38.2(5) . . ?
C10 Si1 C14 105.5(4) . . ?
C16 Si1 C14 99.1(8) . . ?
C15 Si1 C14 128.2(6) . . ?
C15A Si1 H14A 124.5(18) . . ?
C16A Si1 H14A 41.8(19) . . ?
C14A Si1 H14A 71.1(19) . . ?
C10 Si1 H14A 114.7(13) . . ?
C16 Si1 H14A 62.9(19) . . ?
C15 Si1 H14A 131.4(14) . . ?
C14 Si1 H14A 36.2(17) . . ?
C11 C1 C2 108.6(2) . . ?
C11 C1 C9 107.85(18) . . ?
C2 C1 C9 112.12(18) . . ?
C11 C1 C6 109.34(19) . . ?
C2 C1 C6 114.86(19) . . ?
C9 C1 C6 103.76(18) . . ?
O1 C2 C3 124.0(2) . . ?
O1 C2 C1 121.0(2) . . ?
C3 C2 C1 115.0(2) . . ?
C2 C3 C4 112.3(2) . . ?
C2 C3 H3A 112.0 . . ?
C4 C3 H3A 103.6 . . ?
C2 C3 H3B 107.6 . . ?
C4 C3 H3B 108.9 . . ?
H3A C3 H3B 112.5 . . ?
C5 C4 C13 110.9(2) . . ?
C5 C4 C12 109.8(2) . . ?
C13 C4 C12 109.4(2) . . ?
C5 C4 C3 106.71(19) . . ?
C13 C4 C3 110.9(2) . . ?
C12 C4 C3 109.1(2) . . ?
C6 C5 C4 115.6(2) . . ?
C6 C5 H5A 110.9 . . ?
C4 C5 H5A 108.6 . . ?
C6 C5 H5B 106.4 . . ?
C4 C5 H5B 109.3 . . ?
H5A C5 H5B 105.5 . . ?
C5 C6 C7 110.9(2) . . ?
C5 C6 C1 111.38(19) . . ?
C7 C6 C1 101.99(19) . . ?
C5 C6 H6A 109.0 . . ?
C7 C6 H6A 111.7 . . ?
C1 C6 H6A 111.7 . . ?
C8 C7 C6 104.8(2) . . ?
C8 C7 H7A 120.5 . . ?
C6 C7 H7A 108.5 . . ?
C8 C7 H7B 113.3 . . ?
C6 C7 H7B 110.9 . . ?
H7A C7 H7B 98.9 . . ?
C9 C8 C7 105.6(2) . . ?
C9 C8 H8A 108.6 . . ?
C7 C8 H8A 114.4 . . ?
C9 C8 H8B 114.8 . . ?
C7 C8 H8B 113.3 . . ?
H8A C8 H8B 100.3 . . ?
C10 C9 C8 128.5(2) . . ?
C10 C9 C1 123.5(2) . . ?
C8 C9 C1 107.97(19) . . ?
C9 C10 Si1 130.3(2) . . ?
C9 C10 H10A 117.4 . . ?
Si1 C10 H10A 112.4 . . ?
N1 C11 C1 178.3(3) . . ?
C4 C12 H12A 109.6 . . ?
C4 C12 H12B 110.6 . . ?
H12A C12 H12B 108.8 . . ?
C4 C12 H12C 102.8 . . ?
H12A C12 H12C 118.9 . . ?
H12B C12 H12C 105.9 . . ?
C4 C13 H13A 108.0 . . ?
C4 C13 H13B 111.0 . . ?
H13A C13 H13B 112.1 . . ?
C4 C13 H13C 113.4 . . ?
H13A C13 H13C 118.4 . . ?
H13B C13 H13C 93.3 . . ?
C14A C14 Si1 65.6(9) . . ?
C14A C14 H14A 127(3) . . ?
Si1 C14 H14A 71(2) . . ?
C14A C14 H14B 47(3) . . ?
Si1 C14 H14B 90(4) . . ?
H14A C14 H14B 107(4) . . ?
C14A C14 H14C 53(4) . . ?
Si1 C14 H14C 103(4) . . ?
H14A C14 H14C 172(4) . . ?
H14B C14 H14C 79(5) . . ?
C14 C14A Si1 76.2(9) . . ?
C14 C14A C15A 128.2(17) . . ?
Si1 C14A C15A 54.4(11) . . ?
C14 C14A H14B 46(4) . . ?
Si1 C14A H14B 98(4) . . ?
C15A C14A H14B 121(4) . . ?
C14 C14A H14C 43(3) . . ?
Si1 C14A H14C 105(4) . . ?
C15A C14A H14C 155(4) . . ?
H14B C14A H14C 72(5) . . ?
C15 C15A Si1 85(3) . . ?
C15 C15A C14A 139(3) . . ?
Si1 C15A C14A 60.2(7) . . ?
C15A C15 Si1 61.6(15) . . ?
C15A C15 H15A 109.5 . . ?
Si1 C15 H15A 111.1 . . ?
C15A C15 H15B 109.4 . . ?
Si1 C15 H15B 50.3 . . ?
H15A C15 H15B 109.5 . . ?
C15A C15 H15C 109.5 . . ?
Si1 C15 H15C 139.0 . . ?
H15A C15 H15C 109.5 . . ?
H15B C15 H15C 109.5 . . ?
C16 C16A Si1 93(6) . . ?
C16 C16A H14A 157(7) . . ?
Si1 C16A H14A 77(2) . . ?
C16A C16 Si1 65(4) . . ?
C16A C16 H16A 109.2 . . ?
Si1 C16 H16A 103.6 . . ?
C16A C16 H16B 109.4 . . ?
Si1 C16 H16B 146.1 . . ?
H16A C16 H16B 109.5 . . ?
C16A C16 H16C 109.8 . . ?
Si1 C16 H16C 50.6 . . ?
H16A C16 H16C 109.5 . . ?
H16B C16 H16C 109.5 . . ?

loop_
_geom_bond_atom_site_label_1
_geom_bond_atom_site_label_2
_geom_bond_distance
_geom_bond_site_symmetry_2
_geom_bond_publ_flag
Si1 C15A 1.70(2) . ?
Si1 C16A 1.71(4) . ?
Si1 C14A 1.811(11) . ?
Si1 C10 1.877(3) . ?
Si1 C16 1.889(17) . ?
Si1 C15 1.922(9) . ?
Si1 C14 1.930(12) . ?
Si1 H14A 1.91(4) . ?
O1 C2 1.205(3) . ?
N1 C11 1.146(3) . ?
C1 C11 1.473(4) . ?
C1 C2 1.525(3) . ?
C1 C9 1.554(3) . ?
C1 C6 1.558(3) . ?
C2 C3 1.494(3) . ?
C3 C4 1.536(3) . ?
C3 H3A 0.9190 . ?
C3 H3B 1.0534 . ?
C4 C5 1.523(3) . ?
C4 C13 1.524(3) . ?
C4 C12 1.527(3) . ?
C5 C6 1.519(3) . ?
C5 H5A 0.9974 . ?
C5 H5B 0.9466 . ?
C6 C7 1.531(3) . ?
C6 H6A 0.9851 . ?
C7 C8 1.529(4) . ?
C7 H7A 0.9526 . ?
C7 H7B 1.0333 . ?
C8 C9 1.500(3) . ?
C8 H8A 1.0704 . ?
C8 H8B 0.9373 . ?
C9 C10 1.315(3) . ?
C10 H10A 1.0255 . ?
C12 H12A 0.9677 . ?
C12 H12B 1.0231 . ?
C12 H12C 1.0907 . ?
C13 H13A 0.9643 . ?
C13 H13B 0.9596 . ?
C13 H13C 0.9499 . ?
C14 C14A 1.228(15) . ?
C14 H14A 1.19(6) . ?
C14 H14B 0.89(5) . ?
C14 H14C 0.85(5) . ?
C14A C15A 1.90(3) . ?
C14A H14B 0.89(5) . ?
C14A H14C 0.98(5) . ?
C15A C15 1.05(3) . ?
C15 H15A 0.9600 . ?
C15 H15B 0.9600 . ?
C15 H15C 0.9600 . ?
C16A C16 0.71(5) . ?
C16A H14A 1.31(6) . ?
C16 H16A 0.9600 . ?
C16 H16B 0.9600 . ?
C16 H16C 0.9600 . ?
